data_2220392
loop_
_publ_author_name
'Xiao, Xin'
'Zhang, Yun-Qiang'
'Xue, Sai-Feng'
'Zhu, Qian-Jiang'
'Tao, Zhu'

_publ_section_title
;
 3-(4-Pyridyl)-4,5-dihydro-1<i>H</i>-benzo[<i>g</i>]indazole
;
_journal_coeditor_code XU2463
_journal_issue 12
_journal_name_full 'Acta Crystallographica Section E'
_journal_page_first o2449
_journal_paper_doi 10.1107/S1600536808038944
_journal_volume 64
_journal_year 2008
_chemical_formula_iupac 'C16 H13 N3'
_chemical_formula_moiety 'C16 H13 N3'
_chemical_formula_sum 'C16 H13 N3'
_chemical_formula_weight 247.29
_chemical_name_systematic
;
3-(4-Pyridyl)-4,5-dihydro-1<i>H</i>-benzo[<i>g</i>]indazole
;
_space_group_IT_number 61
_symmetry_cell_setting orthorhombic
_symmetry_space_group_name_Hall '-P 2ac 2ab'
_symmetry_space_group_name_H-M 'P b c a'
_atom_sites_solution_hydrogens geom
_atom_sites_solution_primary direct
_atom_sites_solution_secondary difmap
_audit_creation_method SHELXL-97
_cell_angle_alpha 90.00
_cell_angle_beta 90.00
_cell_angle_gamma 90.00
_cell_formula_units_Z 8
_cell_length_a 15.306(2)
_cell_length_b 8.8368(13)
_cell_length_c 18.543(3)
_cell_measurement_reflns_used 2217
_cell_measurement_temperature 293(2)
_cell_measurement_theta_max 25.02
_cell_measurement_theta_min 2.20
_cell_volume 2508.1(6)
_computing_cell_refinement 'SAINT (Bruker, 2002)'
_computing_data_collection 'SMART (Bruker, 2002)'
_computing_data_reduction 'SAINT (Bruker, 2002)'
_computing_molecular_graphics 'ORTEP-3 for Windows (Farrugia, 1997)'
_computing_publication_material 'WinGX (Farrugia, 1999)'
_computing_structure_refinement 'SHELXL97 (Sheldrick, 2008)'
_computing_structure_solution 'SHELXS97 (Sheldrick, 2008)'
_diffrn_ambient_temperature 293(2)
_diffrn_measured_fraction_theta_full 1.000
_diffrn_measured_fraction_theta_max 1.000
_diffrn_measurement_device_type 'Bruker SMART CCD area-detector'
_diffrn_measurement_method '\f and \w'
_diffrn_radiation_monochromator graphite
_diffrn_radiation_source 'fine-focus sealed tube'
_diffrn_radiation_type MoK\a
_diffrn_radiation_wavelength 0.71073
_diffrn_reflns_av_R_equivalents 0.0356
_diffrn_reflns_av_sigmaI/netI 0.0184
_diffrn_reflns_limit_h_max 17
_diffrn_reflns_limit_h_min -18
_diffrn_reflns_limit_k_max 9
_diffrn_reflns_limit_k_min -10
_diffrn_reflns_limit_l_max 22
_diffrn_reflns_limit_l_min -22
_diffrn_reflns_number 24926
_diffrn_reflns_theta_full 25.02
_diffrn_reflns_theta_max 25.02
_diffrn_reflns_theta_min 2.20
_diffrn_standards_interval_count 0
_diffrn_standards_interval_time 0
_diffrn_standards_number 0
_exptl_absorpt_coefficient_mu 0.080
_exptl_absorpt_correction_type none
_exptl_crystal_colour colorless
_exptl_crystal_density_diffrn 1.310
_exptl_crystal_density_method 'not measured'
_exptl_crystal_description block
_exptl_crystal_F_000 1040
_exptl_crystal_size_max 0.22
_exptl_crystal_size_mid 0.19
_exptl_crystal_size_min 0.18
_refine_diff_density_max 0.438
_refine_diff_density_min -0.247
_refine_ls_extinction_method none
_refine_ls_goodness_of_fit_ref 1.083
_refine_ls_hydrogen_treatment constr
_refine_ls_matrix_type full
_refine_ls_number_parameters 172
_refine_ls_number_reflns 2217
_refine_ls_number_restraints 0
_refine_ls_restrained_S_all 1.082
_refine_ls_R_factor_all 0.0536
_refine_ls_R_factor_gt 0.0481
_refine_ls_shift/su_max 0.000
_refine_ls_shift/su_mean 0.000
_refine_ls_structure_factor_coef Fsqd
_refine_ls_weighting_details 'calc w=1/[\s^2^(Fo^2^)+(0.0626P)^2^+0.7587P] where P=(Fo^2^+2Fc^2^)/3'
_refine_ls_weighting_scheme calc
_refine_ls_wR_factor_gt 0.1253
_refine_ls_wR_factor_ref 0.1298
_reflns_number_gt 1978
_reflns_number_total 2217
_reflns_threshold_expression I>2\s(I)
_cod_data_source_file xu2463.cif
_cod_data_source_block I
_cod_database_code 2220392
_cod_database_fobs_code 2220392

loop_
_symmetry_equiv_pos_as_xyz
'x, y, z'
'-x+1/2, -y, z+1/2'
'x+1/2, -y+1/2, -z'
'-x, y+1/2, -z+1/2'
'-x, -y, -z'
'x-1/2, y, -z-1/2'
'-x-1/2, y-1/2, z'
'x, -y-1/2, z-1/2'

loop_
_atom_site_type_symbol
_atom_site_label
_atom_site_fract_x
_atom_site_fract_y
_atom_site_fract_z
_atom_site_U_iso_or_equiv
_atom_site_adp_type
_atom_site_calc_flag
_atom_site_refinement_flags
_atom_site_occupancy
N N2 0.37603(9) 0.33266(16) 0.11204(7) 0.0442(4) Uani d . 1
H H2 0.3299 0.3882 0.1124 0.053 Uiso calc R 1
N N1 0.43088(9) 0.32191(17) 0.05503(8) 0.0458(4) Uani d . 1
C C2 0.65724(12) 0.2397(2) -0.07332(10) 0.0563(5) Uani d . 1
H H2A 0.6747 0.3078 -0.1087 0.068 Uiso calc R 1
C C11 0.41088(14) 0.1591(2) 0.29215(10) 0.0567(5) Uani d U 1
C C5 0.56409(10) 0.18489(19) 0.02662(9) 0.0436(4) Uani d . 1
C C7 0.40188(10) 0.24622(18) 0.16853(9) 0.0415(4) Uani d . 1
C C12 0.36103(11) 0.2337(2) 0.23932(9) 0.0466(4) Uani d . 1
C C8 0.47774(11) 0.17516(19) 0.14790(9) 0.0438(4) Uani d . 1
C C6 0.49343(10) 0.22560(19) 0.07685(9) 0.0425(4) Uani d . 1
C C4 0.60463(11) 0.0446(2) 0.02934(10) 0.0484(4) Uani d . 1
H H4 0.5881 -0.0261 0.0639 0.058 Uiso calc R 1
C C9 0.52238(13) 0.0675(2) 0.19845(11) 0.0631(5) Uani d . 1
H H9A 0.5018 -0.0346 0.1895 0.076 Uiso calc R 1
H H9B 0.5849 0.0696 0.1899 0.076 Uiso calc R 1
C C1 0.66954(11) 0.0109(2) -0.01959(10) 0.0534(5) Uani d . 1
H H1 0.6958 -0.0838 -0.0165 0.064 Uiso calc R 1
N N3 0.69715(9) 0.10469(18) -0.07098(8) 0.0534(4) Uani d . 1
C C3 0.59220(12) 0.2840(2) -0.02683(10) 0.0528(5) Uani d . 1
H H3 0.5672 0.3795 -0.0311 0.063 Uiso calc R 1
C C13 0.27959(13) 0.2938(2) 0.25682(11) 0.0614(5) Uani d . 1
H H13 0.2468 0.3434 0.2219 0.074 Uiso calc R 1
C C14 0.37630(18) 0.1460(3) 0.36132(11) 0.0726(6) Uani d . 1
H H14 0.4082 0.0962 0.3968 0.087 Uiso calc R 1
C C15 0.29537(18) 0.2057(3) 0.37810(12) 0.0771(7) Uani d . 1
H H15 0.2733 0.1959 0.4246 0.092 Uiso calc R 1
C C16 0.24751(16) 0.2795(3) 0.32620(12) 0.0761(7) Uani d . 1
H H16 0.1932 0.3200 0.3378 0.091 Uiso calc R 1
C C10 0.50413(16) 0.1100(3) 0.27516(12) 0.0759(7) Uani d U 1
H H10A 0.5432 0.1918 0.2884 0.091 Uiso calc R 1
H H10B 0.5183 0.0240 0.3055 0.091 Uiso calc R 1

loop_
_atom_site_aniso_label
_atom_site_aniso_U_11
_atom_site_aniso_U_22
_atom_site_aniso_U_33
_atom_site_aniso_U_12
_atom_site_aniso_U_13
_atom_site_aniso_U_23
N2 0.0354(7) 0.0488(8) 0.0484(8) 0.0074(6) -0.0015(6) 0.0005(6)
N1 0.0395(8) 0.0497(8) 0.0480(8) 0.0035(6) -0.0009(6) 0.0016(6)
C2 0.0498(11) 0.0611(12) 0.0579(11) -0.0071(9) 0.0052(8) 0.0048(9)
C11 0.0704(12) 0.0498(11) 0.0499(10) -0.0028(9) -0.0010(9) 0.0031(8)
C5 0.0331(8) 0.0480(9) 0.0496(9) -0.0036(7) -0.0023(7) -0.0032(7)
C7 0.0375(9) 0.0422(9) 0.0447(9) -0.0016(7) -0.0033(7) -0.0008(7)
C12 0.0474(10) 0.0449(9) 0.0474(9) -0.0077(8) 0.0013(7) -0.0040(7)
C8 0.0379(9) 0.0430(9) 0.0504(10) 0.0011(7) -0.0024(7) 0.0020(7)
C6 0.0361(8) 0.0416(9) 0.0498(9) -0.0019(7) -0.0022(7) 0.0007(7)
C4 0.0412(9) 0.0455(10) 0.0585(10) -0.0024(7) 0.0045(8) 0.0002(8)
C9 0.0590(12) 0.0645(12) 0.0658(12) 0.0145(10) -0.0004(9) 0.0158(10)
C1 0.0428(10) 0.0493(10) 0.0681(12) -0.0001(8) 0.0046(8) -0.0068(9)
N3 0.0396(8) 0.0601(10) 0.0605(9) -0.0063(7) 0.0053(7) -0.0069(7)
C3 0.0455(10) 0.0520(11) 0.0610(11) 0.0020(8) 0.0051(8) 0.0058(9)
C13 0.0494(11) 0.0756(13) 0.0592(11) -0.0032(10) 0.0058(9) -0.0080(10)
C14 0.0972(18) 0.0692(14) 0.0515(11) -0.0096(13) 0.0013(11) 0.0068(10)
C15 0.0888(17) 0.0870(16) 0.0554(12) -0.0268(14) 0.0208(12) -0.0080(11)
C16 0.0628(13) 0.0966(17) 0.0689(13) -0.0122(12) 0.0210(11) -0.0184(13)
C10 0.0849(14) 0.0828(16) 0.0600(12) 0.0256(12) -0.0095(11) 0.0120(11)

loop_
_atom_type_symbol
_atom_type_description
_atom_type_scat_dispersion_real
_atom_type_scat_dispersion_imag
_atom_type_scat_source
C C 0.0033 0.0016 'International Tables Vol C Tables 4.2.6.8 and 6.1.1.4'
H H 0.0000 0.0000 'International Tables Vol C Tables 4.2.6.8 and 6.1.1.4'
N N 0.0061 0.0033 'International Tables Vol C Tables 4.2.6.8 and 6.1.1.4'

loop_
_geom_angle_atom_site_label_1
_geom_angle_atom_site_label_2
_geom_angle_atom_site_label_3
_geom_angle
N1 N2 C7 112.52(13)
N1 N2 H2 123.7
C7 N2 H2 123.7
C6 N1 N2 104.56(13)
N3 C2 C3 124.28(18)
N3 C2 H2A 117.9
C3 C2 H2A 117.9
C14 C11 C12 118.3(2)
C14 C11 C10 121.50(19)
C12 C11 C10 119.84(17)
C4 C5 C3 116.76(16)
C4 C5 C6 121.60(16)
C3 C5 C6 121.63(16)
N2 C7 C8 106.80(14)
N2 C7 C12 127.82(15)
C8 C7 C12 125.33(15)
C13 C12 C11 120.13(17)
C13 C12 C7 124.38(17)
C11 C12 C7 115.47(16)
C7 C8 C6 105.03(14)
C7 C8 C9 120.04(16)
C6 C8 C9 134.91(16)
N1 C6 C8 111.09(15)
N1 C6 C5 119.20(15)
C8 C6 C5 129.68(15)
C1 C4 C5 119.47(17)
C1 C4 H4 120.3
C5 C4 H4 120.3
C10 C9 C8 110.47(17)
C10 C9 H9A 109.6
C8 C9 H9A 109.6
C10 C9 H9B 109.6
C8 C9 H9B 109.6
H9A C9 H9B 108.1
N3 C1 C4 124.42(18)
N3 C1 H1 117.8
C4 C1 H1 117.8
C1 N3 C2 115.61(16)
C2 C3 C5 119.47(18)
C2 C3 H3 120.3
C5 C3 H3 120.3
C16 C13 C12 120.0(2)
C16 C13 H13 120.0
C12 C13 H13 120.0
C15 C14 C11 121.1(2)
C15 C14 H14 119.5
C11 C14 H14 119.5
C16 C15 C14 120.1(2)
C16 C15 H15 120.0
C14 C15 H15 120.0
C15 C16 C13 120.4(2)
C15 C16 H16 119.8
C13 C16 H16 119.8
C9 C10 C11 116.24(18)
C9 C10 H10A 108.2
C11 C10 H10A 108.2
C9 C10 H10B 108.2
C11 C10 H10B 108.2
H10A C10 H10B 107.4

loop_
_geom_bond_atom_site_label_1
_geom_bond_atom_site_label_2
_geom_bond_distance
N2 N1 1.353(2)
N2 C7 1.356(2)
N2 H2 0.8600
N1 C6 1.343(2)
C2 N3 1.341(3)
C2 C3 1.374(3)
C2 H2A 0.9300
C11 C14 1.393(3)
C11 C12 1.406(3)
C11 C10 1.525(3)
C5 C4 1.387(2)
C5 C3 1.391(2)
C5 C6 1.472(2)
C7 C8 1.374(2)
C7 C12 1.458(2)
C12 C13 1.393(3)
C8 C6 1.412(2)
C8 C9 1.500(2)
C4 C1 1.378(2)
C4 H4 0.9300
C9 C10 1.497(3)
C9 H9A 0.9700
C9 H9B 0.9700
C1 N3 1.332(2)
C1 H1 0.9300
C3 H3 0.9300
C13 C16 1.383(3)
C13 H13 0.9300
C14 C15 1.382(4)
C14 H14 0.9300
C15 C16 1.374(4)
C15 H15 0.9300
C16 H16 0.9300
C10 H10A 0.9700
C10 H10B 0.9700

loop_
_geom_hbond_atom_site_label_D
_geom_hbond_atom_site_label_H
_geom_hbond_atom_site_label_A
_geom_hbond_site_symmetry_A
_geom_hbond_distance_DH
_geom_hbond_distance_HA
_geom_hbond_distance_DA
_geom_hbond_angle_DHA
N2 H2 N3 3_455 0.86 2.17 2.895(2) 141.4

loop_
_cod_related_entry_id
_cod_related_entry_database
_cod_related_entry_code
1 ChemSpider 94193
